data_7058202
loop_
_publ_author_name
'Liu, Lixin'
'Zou, Dongyu'
'Zhang, Yunan'
'Zhang, Dajun'
'Zhang, Yu'
'Zhang, Qiang'
'Wang, Jian'
'Zeng, Shaoyu'
'Wang, Conggang'

_publ_section_title
;
 Assembly of three pharmaceutical salts/cocrystals of tetrahydroberberine
 with sulfophenyl acids: improving the properties by formation of
 charge-assisted hydrogen bonds
;
_journal_issue 12
_journal_name_full 'New Journal of Chemistry'
_journal_page_first 4886
_journal_paper_doi 10.1039/C9NJ00131J
_journal_volume 43
_journal_year 2019
_chemical_absolute_configuration unk
_chemical_formula_moiety 'C20 H22 N O4, C6 H5 O3 S'
_chemical_formula_sum 'C26 H27 N O7 S'
_chemical_formula_weight 497.55
_space_group_crystal_system monoclinic
_space_group_IT_number 4
_space_group_name_Hall 'P 2yb'
_space_group_name_H-M_alt 'P 1 21 1'
_symmetry_space_group_name_Hall 'P 2yb'
_symmetry_space_group_name_H-M 'P 1 21 1'
_atom_sites_solution_hydrogens geom
_audit_creation_method SHELXL-2014/7
_audit_update_record
;
2018-12-05 deposited with the CCDC.    2019-02-19 downloaded from the CCDC.
;
_cell_angle_alpha 90
_cell_angle_beta 96.45(2)
_cell_angle_gamma 90
_cell_formula_units_Z 4
_cell_length_a 8.1697(18)
_cell_length_b 14.797(4)
_cell_length_c 19.644(5)
_cell_measurement_reflns_used 301
_cell_measurement_temperature 298(2)
_cell_measurement_theta_max 18.3610
_cell_measurement_theta_min 3.4340
_cell_volume 2359.7(10)
_computing_structure_refinement 'SHELXL-2014/7 (Sheldrick, 2014)'
_diffrn_ambient_temperature 298(2)
_diffrn_measured_fraction_theta_full 0.989
_diffrn_measured_fraction_theta_max 0.989
_diffrn_measurement_device_type 'Xcalibur, Eos, Gemini'
_diffrn_radiation_type MoK\a
_diffrn_radiation_wavelength 0.71073
_diffrn_reflns_av_R_equivalents 0.1538
_diffrn_reflns_av_unetI/netI 0.3511
_diffrn_reflns_Laue_measured_fraction_full 0.989
_diffrn_reflns_Laue_measured_fraction_max 0.989
_diffrn_reflns_limit_h_max 9
_diffrn_reflns_limit_h_min -9
_diffrn_reflns_limit_k_max 17
_diffrn_reflns_limit_k_min -11
_diffrn_reflns_limit_l_max 22
_diffrn_reflns_limit_l_min -20
_diffrn_reflns_number 10061
_diffrn_reflns_point_group_measured_fraction_full 0.754
_diffrn_reflns_point_group_measured_fraction_max 0.754
_diffrn_reflns_theta_full 24.247
_diffrn_reflns_theta_max 24.247
_diffrn_reflns_theta_min 3.373
_exptl_absorpt_coefficient_mu 0.186
_exptl_absorpt_correction_T_max 0.958
_exptl_absorpt_correction_T_min 0.949
_exptl_absorpt_correction_type multi-scan
_exptl_crystal_colour yellow
_exptl_crystal_density_diffrn 1.401
_exptl_crystal_description block
_exptl_crystal_F_000 1048
_exptl_crystal_size_max 0.440
_exptl_crystal_size_mid 0.230
_exptl_crystal_size_min 0.230
_refine_diff_density_max 0.353
_refine_diff_density_min -0.291
_refine_diff_density_rms 0.070
_refine_ls_abs_structure_details
;
 Flack x determined using 286 quotients [(I+)-(I-)]/[(I+)+(I-)]
 (Parsons, Flack and Wagner, Acta Cryst. B69 (2013) 249-259).
;
_refine_ls_abs_structure_Flack 0.6(3)
_refine_ls_extinction_method none
_refine_ls_goodness_of_fit_ref 0.878
_refine_ls_hydrogen_treatment constr
_refine_ls_matrix_type full
_refine_ls_number_parameters 635
_refine_ls_number_reflns 7653
_refine_ls_number_restraints 243
_refine_ls_restrained_S_all 0.875
_refine_ls_R_factor_all 0.2560
_refine_ls_R_factor_gt 0.1185
_refine_ls_shift/su_max 0.000
_refine_ls_shift/su_mean 0.000
_refine_ls_structure_factor_coef Fsqd
_refine_ls_weighting_details 'w=1/[\s^2^(Fo^2^)+(0.0095P)^2^] where P=(Fo^2^+2Fc^2^)/3'
_refine_ls_weighting_scheme calc
_refine_ls_wR_factor_gt 0.1557
_refine_ls_wR_factor_ref 0.2029
_reflns_Friedel_coverage 0.460
_reflns_Friedel_fraction_full 0.497
_reflns_Friedel_fraction_max 0.497
_reflns_number_gt 1842
_reflns_number_total 5770
_reflns_threshold_expression 'I > 2\s(I)'
_cod_data_source_file c9nj00131j2.cif
_cod_data_source_block shelx
_cod_depositor_comments 'Adding full bibliography for 7058202--7058204.cif.'
_cod_database_code 7058202
_shelx_shelxl_version_number 2014/7
_shelx_space_group_comment
;
The symmetry employed for this shelxl refinement is uniquely defined
by the following loop, which should always be used as a source of
symmetry information in pref
erence to the above space-group names.
They are only intended as comments.
;
_shelx_estimated_absorpt_t_min 0.729
_shelx_estimated_absorpt_t_max 0.843

loop_
_space_group_symop_operation_xyz
'x, y, z'
'-x, y+1/2, -z'

loop_
_atom_site_label
_atom_site_type_symbol
_atom_site_fract_x
_atom_site_fract_y
_atom_site_fract_z
_atom_site_U_iso_or_equiv
_atom_site_adp_type
_atom_site_occupancy
_atom_site_site_symmetry_order
_atom_site_calc_flag
_atom_site_refinement_flags_posn
_atom_site_refinement_flags_adp
S1 S 0.5553(6) 0.6096(4) 0.4404(3) 0.0525(16) Uani 1 1 d . U
S2 S 0.0861(6) 0.4171(4) 0.0594(3) 0.0591(17) Uani 1 1 d . U
O13 O 0.6448(14) 0.5909(10) 0.3792(7) 0.060(4) Uani 1 1 d . .
N1 N 0.5011(17) 0.4974(11) 0.1061(7) 0.040(4) Uani 1 1 d . U
H1 H 0.3819 0.4911 0.1066 0.049 Uiso 1 1 calc R U
C36 C 0.052(2) 0.4749(15) 0.3468(9) 0.047(6) Uani 1 1 d . .
H36 H 0.1701 0.4870 0.3548 0.057 Uiso 1 1 calc R U
O6 O -0.0234(18) 0.1006(11) 0.3833(7) 0.066(4) Uani 1 1 d . U
C17 C 0.522(2) 0.6615(18) 0.1439(11) 0.055(6) Uani 1 1 d . U
C37 C 0.030(2) 0.3757(14) 0.3632(8) 0.032(5) Uani 1 1 d . U
O12 O 0.6588(15) 0.5911(10) 0.5057(7) 0.066(4) Uani 1 1 d . .
C21 C 0.084(2) 0.3091(14) 0.3165(8) 0.037(5) Uani 1 1 d . U
H21 H 0.1263 0.3281 0.2769 0.045 Uiso 1 1 calc R U
O7 O -0.0049(15) 0.8147(10) 0.3595(6) 0.048(4) Uani 1 1 d . .
C9 C 0.561(2) 0.3717(16) 0.1907(9) 0.041(5) Uani 1 1 d . U
O4 O 0.6004(16) 0.1520(10) 0.2812(7) 0.055(4) Uani 1 1 d . U
C52 C 0.195(2) 0.2550(16) 0.1229(11) 0.058(6) Uani 1 1 d . U
H52 H 0.2334 0.2894 0.1611 0.069 Uiso 1 1 calc R U
O9 O 0.1784(16) 0.4531(11) 0.1213(7) 0.070(5) Uani 1 1 d . .
C20 C 0.560(3) 0.1130(16) 0.3423(10) 0.066(7) Uani 1 1 d . .
H20A H 0.4887 0.0622 0.3319 0.099 Uiso 1 1 calc R U
H20B H 0.5054 0.1569 0.3677 0.099 Uiso 1 1 calc R U
H20C H 0.6591 0.0932 0.3693 0.099 Uiso 1 1 calc R U
O5 O 0.1114(17) 0.1504(10) 0.2935(6) 0.056(4) Uani 1 1 d . .
C11 C 0.576(2) 0.2422(15) 0.2713(11) 0.052(6) Uani 1 1 d . U
O3 O 0.6267(14) 0.2247(11) 0.1508(6) 0.054(4) Uani 1 1 d . U
C48 C 0.044(3) 0.2490(17) 0.0080(11) 0.074(8) Uani 1 1 d . .
H48 H -0.0126 0.2778 -0.0295 0.088 Uiso 1 1 calc R U
C15 C 0.494(2) 0.5257(13) 0.2264(9) 0.045(6) Uani 1 1 d . U
H15A H 0.5374 0.5611 0.2658 0.054 Uiso 1 1 calc R U
H15B H 0.3756 0.5346 0.2200 0.054 Uiso 1 1 calc R U
C28 C 0.019(2) 0.6276(13) 0.3928(9) 0.039(5) Uani 1 1 d . U
H28A H 0.1311 0.6338 0.4148 0.047 Uiso 1 1 calc R U
H28B H -0.0514 0.6655 0.4173 0.047 Uiso 1 1 calc R U
C34 C 0.017(2) 0.6004(15) 0.2628(8) 0.041(5) Uani 1 1 d . U
C13 C 0.519(2) 0.3979(15) 0.3073(9) 0.048(5) Uani 1 1 d . U
H13 H 0.4985 0.4365 0.3428 0.057 Uiso 1 1 calc R U
C35 C -0.001(2) 0.4974(16) 0.2704(10) 0.066(7) Uani 1 1 d . .
H35A H 0.0695 0.4661 0.2414 0.079 Uiso 1 1 calc R U
H35B H -0.1139 0.4789 0.2573 0.079 Uiso 1 1 calc R U
O8 O 0.0013(18) 0.8812(10) 0.2287(7) 0.064(4) Uani 1 1 d . U
C26 C -0.104(2) 0.4092(17) 0.4694(8) 0.058(7) Uani 1 1 d . .
H26A H -0.0844 0.3829 0.5149 0.070 Uiso 1 1 calc R U
H26B H -0.2212 0.4193 0.4586 0.070 Uiso 1 1 calc R U
C30 C 0.0012(19) 0.7580(14) 0.3044(8) 0.034(5) Uani 1 1 d . .
C47 C 0.112(2) 0.2971(16) 0.0648(10) 0.051(6) Uani 1 1 d . U
O11 O -0.0840(16) 0.4351(11) 0.0580(10) 0.102(7) Uani 1 1 d . U
O14 O 0.3987(15) 0.5653(10) 0.4318(8) 0.077(5) Uani 1 1 d . .
C42 C 0.579(2) 0.7806(16) 0.4913(10) 0.054(6) Uani 1 1 d . U
H42 H 0.6426 0.7551 0.5286 0.064 Uiso 1 1 calc R U
C4 C 0.427(3) 0.7747(18) 0.0629(12) 0.079(7) Uani 1 1 d . U
H4 H 0.3870 0.7938 0.0191 0.094 Uiso 1 1 calc R U
C14 C 0.527(2) 0.4302(15) 0.2418(9) 0.039(5) Uani 1 1 d . U
C32 C 0.008(2) 0.7246(16) 0.1822(10) 0.059(6) Uani 1 1 d . U
H32 H 0.0039 0.7431 0.1368 0.071 Uiso 1 1 calc R U
C41 C 0.519(2) 0.7257(16) 0.4376(9) 0.046(5) Uani 1 1 d . U
C22 C 0.073(2) 0.2184(18) 0.3298(11) 0.052(6) Uani 1 1 d . U
C29 C 0.011(2) 0.6610(15) 0.3160(9) 0.042(5) Uani 1 1 d . U
O1 O 0.5456(18) 0.8871(11) 0.2252(8) 0.080(5) Uani 1 1 d . U
C10 C 0.594(2) 0.2792(16) 0.2047(10) 0.048(4) Uani 1 1 d . U
N2 N -0.0306(17) 0.5374(11) 0.3968(6) 0.035(4) Uani 1 1 d . .
H2 H -0.1491 0.5364 0.3817 0.042 Uiso 1 1 calc R U
C39 C -0.159(2) 0.8560(15) 0.3619(10) 0.063(7) Uani 1 1 d . .
H39A H -0.1834 0.8936 0.3223 0.095 Uiso 1 1 calc R U
H39B H -0.1556 0.8924 0.4025 0.095 Uiso 1 1 calc R U
H39C H -0.2419 0.8104 0.3627 0.095 Uiso 1 1 calc R U
C19 C 0.7897(19) 0.1903(17) 0.1533(9) 0.071(7) Uani 1 1 d . U
H19A H 0.8173 0.1816 0.1076 0.106 Uiso 1 1 calc R U
H19B H 0.7966 0.1336 0.1772 0.106 Uiso 1 1 calc R U
H19C H 0.8653 0.2325 0.1769 0.106 Uiso 1 1 calc R U
C33 C 0.008(2) 0.6372(15) 0.1953(10) 0.051(6) Uani 1 1 d . U
H33 H 0.0027 0.5973 0.1585 0.061 Uiso 1 1 calc R U
C16 C 0.566(2) 0.5630(15) 0.1627(10) 0.050(6) Uani 1 1 d . U
H16 H 0.6865 0.5575 0.1701 0.060 Uiso 1 1 calc R U
C38 C 0.065(3) 0.0757(17) 0.3324(13) 0.086(8) Uani 1 1 d . U
H38A H 0.0000 0.0340 0.3023 0.103 Uiso 1 1 calc R U
H38B H 0.1631 0.0442 0.3519 0.103 Uiso 1 1 calc R U
O10 O 0.1638(18) 0.4453(11) -0.0020(7) 0.082(5) Uani 1 1 d . .
C3 C 0.453(3) 0.833(2) 0.1166(13) 0.077(6) Uani 1 1 d . U
C51 C 0.219(2) 0.1682(16) 0.1233(11) 0.057(6) Uani 1 1 d . U
H51 H 0.2837 0.1404 0.1594 0.068 Uiso 1 1 calc R U
C1 C 0.556(3) 0.7220(18) 0.1945(11) 0.072(8) Uani 1 1 d . .
H1A H 0.5996 0.7023 0.2377 0.087 Uiso 1 1 calc R U
C8 C 0.578(2) 0.4082(14) 0.1180(8) 0.040(4) Uani 1 1 d . U
H8A H 0.6936 0.4123 0.1117 0.048 Uiso 1 1 calc R U
H8B H 0.5266 0.3659 0.0843 0.048 Uiso 1 1 calc R U
C25 C -0.044(2) 0.3498(15) 0.4195(10) 0.047(5) Uani 1 1 d . U
C5 C 0.466(2) 0.6843(14) 0.0778(9) 0.039(5) Uani 1 1 d . U
C2 C 0.527(2) 0.8086(19) 0.1840(10) 0.055(6) Uani 1 1 d . U
C46 C 0.422(2) 0.7629(15) 0.3787(9) 0.049(6) Uani 1 1 d . U
H46 H 0.3801 0.7241 0.3437 0.058 Uiso 1 1 calc R U
C6 C 0.436(2) 0.6174(14) 0.0213(9) 0.045(5) Uani 1 1 d . U
H6A H 0.4665 0.6440 -0.0205 0.054 Uiso 1 1 calc R U
H6B H 0.3189 0.6037 0.0141 0.054 Uiso 1 1 calc R U
C49 C 0.067(3) 0.1503(16) 0.0098(12) 0.075(8) Uani 1 1 d . U
H49 H 0.0287 0.1134 -0.0270 0.090 Uiso 1 1 calc R U
C44 C 0.448(2) 0.9033(16) 0.4292(11) 0.062(6) Uani 1 1 d . U
H44 H 0.4220 0.9645 0.4281 0.074 Uiso 1 1 calc R U
C7 C 0.534(2) 0.5272(16) 0.0358(9) 0.058(6) Uani 1 1 d . U
H7A H 0.4963 0.4817 0.0021 0.070 Uiso 1 1 calc R U
H7B H 0.6507 0.5372 0.0343 0.070 Uiso 1 1 calc R U
C12 C 0.542(2) 0.3034(16) 0.3187(10) 0.048(6) Uani 1 1 d . U
H12 H 0.5338 0.2820 0.3626 0.058 Uiso 1 1 calc R U
C31 C 0.014(2) 0.7929(15) 0.2347(10) 0.048(5) Uani 1 1 d . U
O2 O 0.4299(19) 0.9250(13) 0.1134(8) 0.092(5) Uani 1 1 d . U
C18 C 0.480(3) 0.9560(19) 0.1776(12) 0.097(6) Uani 1 1 d . U
H18A H 0.3868 0.9845 0.1957 0.116 Uiso 1 1 calc R U
H18B H 0.5633 1.0020 0.1747 0.116 Uiso 1 1 calc R U
C50 C 0.145(2) 0.1173(17) 0.0678(11) 0.067(6) Uani 1 1 d . U
H50 H 0.1515 0.0548 0.0718 0.080 Uiso 1 1 calc R U
C24 C -0.065(2) 0.2516(15) 0.4306(9) 0.047(5) Uani 1 1 d . U
H24 H -0.1149 0.2317 0.4683 0.056 Uiso 1 1 calc R U
C27 C -0.010(2) 0.499(2) 0.4667(9) 0.079(9) Uani 1 1 d . .
H27A H -0.0497 0.5414 0.4985 0.095 Uiso 1 1 calc R U
H27B H 0.1065 0.4884 0.4807 0.095 Uiso 1 1 calc R U
C23 C -0.013(2) 0.1904(14) 0.3861(10) 0.040(4) Uani 1 1 d . U
C40 C -0.019(3) 0.9160(19) 0.1585(11) 0.102(9) Uani 1 1 d . U
H40A H -0.0814 0.8737 0.1291 0.153 Uiso 1 1 calc R U
H40B H 0.0879 0.9241 0.1430 0.153 Uiso 1 1 calc R U
H40C H -0.0751 0.9729 0.1573 0.153 Uiso 1 1 calc R U
C45 C 0.387(3) 0.855(2) 0.3722(13) 0.087(8) Uani 1 1 d . U
H45 H 0.3293 0.8805 0.3335 0.105 Uiso 1 1 calc R U
C43 C 0.547(3) 0.8721(19) 0.4917(13) 0.077(7) Uani 1 1 d . U
H43 H 0.5851 0.9101 0.5277 0.093 Uiso 1 1 calc R U

loop_
_atom_site_aniso_label
_atom_site_aniso_U_11
_atom_site_aniso_U_22
_atom_site_aniso_U_33
_atom_site_aniso_U_23
_atom_site_aniso_U_13
_atom_site_aniso_U_12
S1 0.048(3) 0.034(4) 0.074(4) 0.002(3) 0.004(3) -0.001(3)
S2 0.053(3) 0.030(4) 0.093(5) -0.001(3) 0.000(3) 0.008(3)
O13 0.064(8) 0.034(10) 0.080(10) -0.006(9) -0.007(8) 0.018(8)
N1 0.039(9) 0.037(10) 0.046(9) 0.005(7) 0.008(7) -0.011(7)
C36 0.056(12) 0.063(19) 0.024(10) 0.010(11) 0.009(10) 0.012(12)
O6 0.102(11) 0.026(6) 0.064(9) 0.013(7) -0.008(8) 0.005(9)
C17 0.057(10) 0.048(11) 0.056(10) 0.000(9) -0.005(8) -0.010(9)
C37 0.040(8) 0.024(10) 0.032(8) 0.006(8) 0.002(7) 0.001(8)
O12 0.070(8) 0.043(11) 0.083(10) 0.025(9) -0.007(8) 0.028(8)
C21 0.050(9) 0.041(11) 0.025(8) 0.002(8) 0.018(7) 0.014(8)
O7 0.056(8) 0.054(11) 0.034(7) -0.017(7) 0.004(6) 0.001(8)
C9 0.033(9) 0.059(11) 0.030(8) 0.007(8) -0.005(8) -0.004(11)
O4 0.083(9) 0.019(7) 0.067(9) -0.007(8) 0.022(8) -0.010(8)
C52 0.064(10) 0.040(11) 0.067(10) -0.007(9) -0.002(9) -0.001(9)
O9 0.067(9) 0.070(13) 0.071(10) -0.009(9) -0.001(8) -0.008(9)
C20 0.113(18) 0.024(15) 0.058(14) -0.007(13) -0.004(13) 0.002(14)
O5 0.110(11) 0.029(9) 0.033(7) -0.004(7) 0.026(7) 0.003(9)
C11 0.070(13) 0.024(8) 0.060(13) 0.005(12) -0.012(12) -0.009(12)
O3 0.055(7) 0.055(9) 0.051(7) -0.001(6) 0.000(6) 0.005(7)
C48 0.104(17) 0.05(2) 0.060(15) -0.001(14) -0.008(13) 0.035(16)
C15 0.068(10) 0.030(10) 0.037(8) 0.011(8) -0.002(8) -0.004(9)
C28 0.051(11) 0.022(14) 0.046(8) -0.010(9) 0.010(10) 0.007(10)
C34 0.062(9) 0.038(10) 0.023(8) -0.007(8) 0.004(7) -0.001(9)
C13 0.058(9) 0.046(11) 0.039(9) 0.010(9) 0.008(8) 0.002(9)
C35 0.066(14) 0.06(2) 0.070(16) 0.006(14) -0.003(12) -0.011(14)
O8 0.120(11) 0.023(7) 0.054(7) -0.011(7) 0.027(8) 0.003(9)
C26 0.063(12) 0.10(2) 0.018(10) 0.000(13) 0.023(9) 0.016(15)
C30 0.033(9) 0.048(16) 0.021(9) -0.007(10) 0.006(8) 0.006(10)
C47 0.051(9) 0.058(12) 0.045(9) -0.007(9) 0.010(8) -0.013(9)
O11 0.045(4) 0.025(12) 0.228(18) 0.037(12) -0.015(10) 0.001(7)
O14 0.058(8) 0.026(10) 0.140(14) 0.026(10) -0.017(9) -0.019(8)
C42 0.063(10) 0.054(12) 0.046(9) 0.020(9) 0.018(8) 0.003(9)
C4 0.089(17) 0.057(11) 0.084(14) 0.024(9) -0.015(15) -0.017(15)
C14 0.049(9) 0.037(11) 0.027(8) 0.000(8) -0.010(7) -0.016(8)
C32 0.069(10) 0.056(12) 0.057(10) 0.017(9) 0.030(9) 0.009(10)
C41 0.044(8) 0.051(11) 0.044(9) -0.005(9) 0.013(8) -0.003(9)
C22 0.051(9) 0.053(11) 0.051(10) -0.002(9) 0.004(8) 0.001(9)
C29 0.040(8) 0.040(11) 0.047(8) -0.003(8) 0.004(8) 0.014(8)
O1 0.116(9) 0.041(9) 0.078(8) -0.010(7) -0.011(7) 0.008(8)
C10 0.050(11) 0.054(11) 0.038(10) 0.001(6) -0.004(9) -0.010(11)
N2 0.045(9) 0.039(12) 0.020(8) 0.015(8) -0.004(7) 0.013(9)
C39 0.065(13) 0.047(18) 0.077(15) -0.026(14) 0.001(11) 0.006(13)
C19 0.048(10) 0.094(18) 0.076(13) -0.015(13) 0.033(10) 0.024(12)
C33 0.065(10) 0.046(12) 0.045(9) -0.005(9) 0.019(8) -0.001(9)
C16 0.045(9) 0.048(11) 0.056(10) -0.017(9) 0.003(8) -0.015(9)
C38 0.13(2) 0.025(14) 0.104(19) -0.003(12) 0.017(13) 0.019(15)
O10 0.109(12) 0.062(13) 0.085(11) 0.001(10) 0.050(9) -0.016(10)
C3 0.080(11) 0.077(7) 0.072(10) 0.020(7) -0.002(9) 0.005(10)
C51 0.056(9) 0.040(11) 0.073(10) 0.005(9) -0.003(8) 0.001(9)
C1 0.100(17) 0.07(2) 0.051(14) 0.032(15) 0.014(13) 0.047(17)
C8 0.050(10) 0.046(11) 0.027(7) -0.008(7) 0.015(8) 0.006(9)
C25 0.052(9) 0.042(7) 0.047(9) 0.012(9) -0.003(8) 0.004(8)
C5 0.048(9) 0.018(10) 0.049(9) 0.000(8) -0.010(8) -0.012(8)
C2 0.049(9) 0.061(12) 0.050(10) 0.006(9) -0.013(8) 0.006(9)
C46 0.061(9) 0.041(11) 0.042(9) 0.006(9) -0.002(8) 0.005(9)
C6 0.053(9) 0.028(10) 0.053(9) 0.004(9) 0.001(8) -0.014(9)
C49 0.14(2) 0.019(15) 0.067(14) -0.008(11) 0.005(13) -0.035(15)
C44 0.064(13) 0.028(16) 0.102(16) 0.011(11) 0.050(12) 0.018(11)
C7 0.056(9) 0.070(12) 0.047(9) 0.009(9) 0.001(8) -0.005(9)
C12 0.051(9) 0.050(11) 0.043(9) 0.003(9) -0.002(8) 0.002(9)
C31 0.067(10) 0.024(7) 0.052(9) 0.001(7) 0.003(8) -0.011(9)
O2 0.109(9) 0.074(7) 0.088(8) 0.006(8) -0.011(8) -0.001(9)
C18 0.120(13) 0.082(9) 0.083(8) 0.013(6) -0.017(10) 0.009(10)
C50 0.075(14) 0.040(17) 0.089(15) 0.005(13) 0.022(12) 0.000(13)
C24 0.054(9) 0.039(6) 0.046(9) 0.010(7) 0.002(8) 0.014(8)
C27 0.063(14) 0.14(3) 0.029(12) -0.010(16) -0.009(11) -0.018(17)
C23 0.043(9) 0.027(6) 0.048(9) 0.008(7) -0.003(7) 0.003(7)
C40 0.16(2) 0.069(19) 0.088(12) 0.043(14) 0.053(17) 0.03(2)
C45 0.084(12) 0.083(13) 0.095(12) 0.016(10) 0.014(10) 0.014(10)
C43 0.081(11) 0.069(13) 0.087(11) -0.006(10) 0.028(9) -0.004(10)

loop_
_atom_type_symbol
_atom_type_description
_atom_type_scat_dispersion_real
_atom_type_scat_dispersion_imag
_atom_type_scat_source
C C 0.0033 0.0016 'International Tables Vol C Tables 4.2.6.8 and 6.1.1.4'
H H 0.0000 0.0000 'International Tables Vol C Tables 4.2.6.8 and 6.1.1.4'
N N 0.0061 0.0033 'International Tables Vol C Tables 4.2.6.8 and 6.1.1.4'
O O 0.0106 0.0060 'International Tables Vol C Tables 4.2.6.8 and 6.1.1.4'
S S 0.1246 0.1234 'International Tables Vol C Tables 4.2.6.8 and 6.1.1.4'

loop_
_geom_angle_atom_site_label_1
_geom_angle_atom_site_label_2
_geom_angle_atom_site_label_3
_geom_angle
O14 S1 O12 115.7(9)
O14 S1 O13 109.3(9)
O12 S1 O13 112.2(8)
O14 S1 C41 107.5(9)
O12 S1 C41 106.7(9)
O13 S1 C41 104.7(9)
O11 S2 O9 111.3(10)
O11 S2 O10 116.1(10)
O9 S2 O10 110.3(9)
O11 S2 C47 107.3(10)
O9 S2 C47 105.5(9)
O10 S2 C47 105.6(10)
C8 N1 C7 107.1(16)
C8 N1 C16 110.4(13)
C7 N1 C16 113.6(16)
C8 N1 H1 108.6
C7 N1 H1 108.6
C16 N1 H1 108.6
C37 C36 C35 112.8(18)
C37 C36 N2 111.8(16)
C35 C36 N2 113.1(16)
C37 C36 H36 106.1
C35 C36 H36 106.1
N2 C36 H36 106.1
C23 O6 C38 105.5(19)
C1 C17 C5 124(2)
C1 C17 C16 115.6(19)
C5 C17 C16 120(2)
C25 C37 C21 121(2)
C25 C37 C36 120.9(18)
C21 C37 C36 118.2(17)
C22 C21 C37 120.9(19)
C22 C21 H21 119.6
C37 C21 H21 119.6
C30 O7 C39 113.8(13)
C14 C9 C10 120.9(18)
C14 C9 C8 120(2)
C10 C9 C8 118.9(19)
C11 O4 C20 118.8(18)
C51 C52 C47 120(2)
C51 C52 H52 120.0
C47 C52 H52 120.0
O4 C20 H20A 109.5
O4 C20 H20B 109.5
H20A C20 H20B 109.5
O4 C20 H20C 109.5
H20A C20 H20C 109.5
H20B C20 H20C 109.5
C22 O5 C38 102.2(16)
C12 C11 O4 127(2)
C12 C11 C10 115(2)
O4 C11 C10 118(2)
C10 O3 C19 116.5(14)
C47 C48 C49 117(2)
C47 C48 H48 121.5
C49 C48 H48 121.5
C14 C15 C16 115.9(19)
C14 C15 H15A 108.3
C16 C15 H15A 108.3
C14 C15 H15B 108.3
C16 C15 H15B 108.3
H15A C15 H15B 107.4
N2 C28 C29 111.7(16)
N2 C28 H28A 109.3
C29 C28 H28A 109.3
N2 C28 H28B 109.3
C29 C28 H28B 109.3
H28A C28 H28B 107.9
C29 C34 C33 117(2)
C29 C34 C35 124.0(18)
C33 C34 C35 118.2(17)
C14 C13 C12 118(2)
C14 C13 H13 121.1
C12 C13 H13 121.1
C34 C35 C36 106.7(17)
C34 C35 H35A 110.4
C36 C35 H35A 110.4
C34 C35 H35B 110.4
C36 C35 H35B 110.4
H35A C35 H35B 108.6
C31 O8 C40 115.7(18)
C25 C26 C27 106.9(18)
C25 C26 H26A 110.3
C27 C26 H26A 110.3
C25 C26 H26B 110.3
C27 C26 H26B 110.3
H26A C26 H26B 108.6
O7 C30 C29 119.0(16)
O7 C30 C31 121.9(19)
C29 C30 C31 118.9(17)
C48 C47 C52 123(2)
C48 C47 S2 115.4(16)
C52 C47 S2 122.0(16)
C41 C42 C43 122(2)
C41 C42 H42 118.9
C43 C42 H42 118.9
C3 C4 C5 116(2)
C3 C4 H4 122.2
C5 C4 H4 122.2
C9 C14 C13 120(2)
C9 C14 C15 120.1(18)
C13 C14 C15 120.1(19)
C33 C32 C31 123(2)
C33 C32 H32 118.4
C31 C32 H32 118.4
C42 C41 C46 121(2)
C42 C41 S1 120.9(16)
C46 C41 S1 118.6(16)
O5 C22 C21 129(2)
O5 C22 C23 112(2)
C21 C22 C23 119(2)
C34 C29 C30 121.9(18)
C34 C29 C28 121.1(19)
C30 C29 C28 117.0(17)
C2 O1 C18 101.6(16)
O3 C10 C9 117.6(18)
O3 C10 C11 121(2)
C9 C10 C11 121(2)
C28 N2 C27 114.6(17)
C28 N2 C36 112.5(15)
C27 N2 C36 110.1(16)
C28 N2 H2 106.4
C27 N2 H2 106.4
C36 N2 H2 106.4
O7 C39 H39A 109.5
O7 C39 H39B 109.5
H39A C39 H39B 109.5
O7 C39 H39C 109.5
H39A C39 H39C 109.5
H39B C39 H39C 109.5
O3 C19 H19A 109.5
O3 C19 H19B 109.5
H19A C19 H19B 109.5
O3 C19 H19C 109.5
H19A C19 H19C 109.5
H19B C19 H19C 109.5
C32 C33 C34 124(2)
C32 C33 H33 118.2
C34 C33 H33 118.2
N1 C16 C17 112.0(16)
N1 C16 C15 103.2(15)
C17 C16 C15 115.7(18)
N1 C16 H16 108.5
C17 C16 H16 108.5
C15 C16 H16 108.5
O6 C38 O5 113(2)
O6 C38 H38A 109.1
O5 C38 H38A 109.1
O6 C38 H38B 109.1
O5 C38 H38B 109.1
H38A C38 H38B 107.8
C4 C3 O2 126(2)
C4 C3 C2 125(3)
O2 C3 C2 109(2)
C52 C51 C50 118(2)
C52 C51 H51 120.8
C50 C51 H51 120.8
C2 C1 C17 121(2)
C2 C1 H1A 119.5
C17 C1 H1A 119.5
N1 C8 C9 112.4(15)
N1 C8 H8A 109.1
C9 C8 H8A 109.1
N1 C8 H8B 109.1
C9 C8 H8B 109.1
H8A C8 H8B 107.9
C37 C25 C26 126(2)
C37 C25 C24 118(2)
C26 C25 C24 116(2)
C17 C5 C4 119(2)
C17 C5 C6 124(2)
C4 C5 C6 117.8(18)
C1 C2 O1 135(2)
C1 C2 C3 116(2)
O1 C2 C3 109(2)
C45 C46 C41 122(2)
C45 C46 H46 118.8
C41 C46 H46 118.8
C5 C6 C7 113.2(14)
C5 C6 H6A 108.9
C7 C6 H6A 108.9
C5 C6 H6B 108.9
C7 C6 H6B 108.9
H6A C6 H6B 107.8
C50 C49 C48 115(2)
C50 C49 H49 122.3
C48 C49 H49 122.3
C45 C44 C43 129(2)
C45 C44 H44 115.4
C43 C44 H44 115.4
N1 C7 C6 106.1(17)
N1 C7 H7A 110.5
C6 C7 H7A 110.5
N1 C7 H7B 110.5
C6 C7 H7B 110.5
H7A C7 H7B 108.7
C11 C12 C13 126(2)
C11 C12 H12 117.1
C13 C12 H12 117.1
O8 C31 C32 129.5(19)
O8 C31 C30 114.7(19)
C32 C31 C30 114.7(19)
C18 O2 C3 105(2)
O2 C18 O1 114(2)
O2 C18 H18A 108.7
O1 C18 H18A 108.7
O2 C18 H18B 108.7
O1 C18 H18B 108.7
H18A C18 H18B 107.6
C49 C50 C51 126(2)
C49 C50 H50 116.9
C51 C50 H50 116.9
C23 C24 C25 120(2)
C23 C24 H24 119.8
C25 C24 H24 119.8
N2 C27 C26 111.1(15)
N2 C27 H27A 109.4
C26 C27 H27A 109.4
N2 C27 H27B 109.4
C26 C27 H27B 109.4
H27A C27 H27B 108.0
O6 C23 C24 132(2)
O6 C23 C22 107(2)
C24 C23 C22 121(2)
O8 C40 H40A 109.5
O8 C40 H40B 109.5
H40A C40 H40B 109.5
O8 C40 H40C 109.5
H40A C40 H40C 109.5
H40B C40 H40C 109.5
C44 C45 C46 113(2)
C44 C45 H45 123.7
C46 C45 H45 123.7
C42 C43 C44 113(2)
C42 C43 H43 123.5
C44 C43 H43 123.5

loop_
_geom_bond_atom_site_label_1
_geom_bond_atom_site_label_2
_geom_bond_distance
S1 O14 1.430(13)
S1 O12 1.481(12)
S1 O13 1.501(14)
S1 C41 1.74(2)
S2 O11 1.413(13)
S2 O9 1.458(13)
S2 O10 1.486(14)
S2 C47 1.79(2)
N1 C8 1.47(2)
N1 C7 1.50(2)
N1 C16 1.53(2)
N1 H1 0.9800
C36 C37 1.52(3)
C36 C35 1.55(2)
C36 N2 1.56(2)
C36 H36 0.9800
O6 C23 1.33(2)
O6 C38 1.35(3)
C17 C1 1.34(3)
C17 C5 1.37(2)
C17 C16 1.54(3)
C37 C25 1.37(2)
C37 C21 1.45(2)
C21 C22 1.37(3)
C21 H21 0.9300
O7 C30 1.38(2)
O7 C39 1.40(2)
C9 C14 1.38(3)
C9 C10 1.41(3)
C9 C8 1.55(2)
O4 C11 1.36(2)
O4 C20 1.40(2)
C52 C51 1.30(3)
C52 C47 1.41(2)
C52 H52 0.9300
C20 H20A 0.9600
C20 H20B 0.9600
C20 H20C 0.9600
O5 C22 1.29(3)
O5 C38 1.42(3)
C11 C12 1.35(3)
C11 C10 1.44(3)
O3 C10 1.38(2)
O3 C19 1.421(18)
C48 C47 1.38(3)
C48 C49 1.47(3)
C48 H48 0.9300
C15 C14 1.46(3)
C15 C16 1.54(3)
C15 H15A 0.9700
C15 H15B 0.9700
C28 N2 1.40(2)
C28 C29 1.58(2)
C28 H28A 0.9700
C28 H28B 0.9700
C34 C29 1.38(2)
C34 C33 1.43(2)
C34 C35 1.54(3)
C13 C14 1.38(2)
C13 C12 1.43(3)
C13 H13 0.9300
C35 H35A 0.9700
C35 H35B 0.9700
O8 C31 1.32(2)
O8 C40 1.46(2)
C26 C25 1.44(3)
C26 C27 1.54(3)
C26 H26A 0.9700
C26 H26B 0.9700
C30 C29 1.45(3)
C30 C31 1.48(2)
C42 C41 1.38(3)
C42 C43 1.38(3)
C42 H42 0.9300
C4 C3 1.36(3)
C4 C5 1.40(3)
C4 H4 0.9300
C32 C33 1.32(3)
C32 C31 1.44(3)
C32 H32 0.9300
C41 C46 1.44(2)
C22 C23 1.44(3)
O1 C2 1.41(3)
O1 C18 1.45(2)
N2 C27 1.48(2)
N2 H2 0.9800
C39 H39A 0.9600
C39 H39B 0.9600
C39 H39C 0.9600
C19 H19A 0.9600
C19 H19B 0.9600
C19 H19C 0.9600
C33 H33 0.9300
C16 H16 0.9800
C38 H38A 0.9700
C38 H38B 0.9700
C3 O2 1.38(3)
C3 C2 1.44(3)
C51 C50 1.40(3)
C51 H51 0.9300
C1 C2 1.32(3)
C1 H1A 0.9300
C8 H8A 0.9700
C8 H8B 0.9700
C25 C24 1.48(3)
C5 C6 1.49(2)
C46 C45 1.39(3)
C46 H46 0.9300
C6 C7 1.57(3)
C6 H6A 0.9700
C6 H6B 0.9700
C49 C50 1.34(3)
C49 H49 0.9300
C44 C45 1.38(3)
C44 C43 1.47(3)
C44 H44 0.9300
C7 H7A 0.9700
C7 H7B 0.9700
C12 H12 0.9300
O2 C18 1.36(2)
C18 H18A 0.9700
C18 H18B 0.9700
C50 H50 0.9300
C24 C23 1.36(2)
C24 H24 0.9300
C27 H27A 0.9700
C27 H27B 0.9700
C40 H40A 0.9600
C40 H40B 0.9600
C40 H40C 0.9600
C45 H45 0.9300
C43 H43 0.9300

loop_
_geom_torsion_atom_site_label_1
_geom_torsion_atom_site_label_2
_geom_torsion_atom_site_label_3
_geom_torsion_atom_site_label_4
_geom_torsion
C35 C36 C37 C25 -133.3(17)
N2 C36 C37 C25 -4(2)
C35 C36 C37 C21 44(2)
N2 C36 C37 C21 173.2(13)
C25 C37 C21 C22 -5(3)
C36 C37 C21 C22 177.7(17)
C20 O4 C11 C12 12(3)
C20 O4 C11 C10 -170.7(16)
C29 C34 C35 C36 -24(3)
C33 C34 C35 C36 167.5(16)
C37 C36 C35 C34 176.2(17)
N2 C36 C35 C34 48(2)
C39 O7 C30 C29 -109(2)
C39 O7 C30 C31 77(2)
C49 C48 C47 C52 -1(3)
C49 C48 C47 S2 178.4(18)
C51 C52 C47 C48 4(3)
C51 C52 C47 S2 -176.2(18)
O11 S2 C47 C48 66(2)
O9 S2 C47 C48 -175.1(16)
O10 S2 C47 C48 -58.2(18)
O11 S2 C47 C52 -113.9(18)
O9 S2 C47 C52 5(2)
O10 S2 C47 C52 121.7(17)
C10 C9 C14 C13 -2(3)
C8 C9 C14 C13 -177.4(15)
C10 C9 C14 C15 179.9(17)
C8 C9 C14 C15 4(3)
C12 C13 C14 C9 -2(3)
C12 C13 C14 C15 176.5(17)
C16 C15 C14 C9 -24(2)
C16 C15 C14 C13 158.1(16)
C43 C42 C41 C46 1(3)
C43 C42 C41 S1 -177.7(17)
O14 S1 C41 C42 122.7(16)
O12 S1 C41 C42 -2.1(18)
O13 S1 C41 C42 -121.2(16)
O14 S1 C41 C46 -55.8(17)
O12 S1 C41 C46 179.5(14)
O13 S1 C41 C46 60.4(15)
C38 O5 C22 C21 -177(2)
C38 O5 C22 C23 -7(2)
C37 C21 C22 O5 178.5(17)
C37 C21 C22 C23 8(3)
C33 C34 C29 C30 -1(3)
C35 C34 C29 C30 -169.7(17)
C33 C34 C29 C28 179.8(15)
C35 C34 C29 C28 11(3)
O7 C30 C29 C34 179.5(15)
C31 C30 C29 C34 -6(3)
O7 C30 C29 C28 -1(2)
C31 C30 C29 C28 172.6(14)
N2 C28 C29 C34 -23(2)
N2 C28 C29 C30 158.4(16)
C19 O3 C10 C9 112(2)
C19 O3 C10 C11 -74(2)
C14 C9 C10 O3 179.9(15)
C8 C9 C10 O3 -5(2)
C14 C9 C10 C11 6(3)
C8 C9 C10 C11 -178.7(16)
C12 C11 C10 O3 -179.4(16)
O4 C11 C10 O3 3(3)
C12 C11 C10 C9 -6(3)
O4 C11 C10 C9 176.7(17)
C29 C28 N2 C27 173.8(15)
C29 C28 N2 C36 47.1(19)
C37 C36 N2 C28 166.2(14)
C35 C36 N2 C28 -65(2)
C37 C36 N2 C27 37(2)
C35 C36 N2 C27 165.8(17)
C31 C32 C33 C34 -1(3)
C29 C34 C33 C32 5(3)
C35 C34 C33 C32 174(2)
C8 N1 C16 C17 166.4(16)
C7 N1 C16 C17 46(2)
C8 N1 C16 C15 -68.5(18)
C7 N1 C16 C15 171.3(15)
C1 C17 C16 N1 171.4(17)
C5 C17 C16 N1 -14(3)
C1 C17 C16 C15 53(2)
C5 C17 C16 C15 -132(2)
C14 C15 C16 N1 53(2)
C14 C15 C16 C17 176.2(15)
C23 O6 C38 O5 -10(3)
C22 O5 C38 O6 10(2)
C5 C4 C3 O2 177(2)
C5 C4 C3 C2 5(4)
C47 C52 C51 C50 -7(3)
C5 C17 C1 C2 4(4)
C16 C17 C1 C2 178(2)
C7 N1 C8 C9 176.9(14)
C16 N1 C8 C9 52.8(19)
C14 C9 C8 N1 -19(2)
C10 C9 C8 N1 165.4(15)
C21 C37 C25 C26 -179.4(16)
C36 C37 C25 C26 -2(3)
C21 C37 C25 C24 0(2)
C36 C37 C25 C24 177.9(15)
C27 C26 C25 C37 -23(3)
C27 C26 C25 C24 157.0(15)
C1 C17 C5 C4 -5(3)
C16 C17 C5 C4 -180(2)
C1 C17 C5 C6 177(2)
C16 C17 C5 C6 3(3)
C3 C4 C5 C17 1(3)
C3 C4 C5 C6 178(2)
C17 C1 C2 O1 179(2)
C17 C1 C2 C3 2(3)
C18 O1 C2 C1 -177(3)
C18 O1 C2 C3 -1(2)
C4 C3 C2 C1 -7(4)
O2 C3 C2 C1 180(2)
C4 C3 C2 O1 176(2)
O2 C3 C2 O1 2(3)
C42 C41 C46 C45 2(3)
S1 C41 C46 C45 -179.8(18)
C17 C5 C6 C7 -22(3)
C4 C5 C6 C7 160.9(19)
C47 C48 C49 C50 2(4)
C8 N1 C7 C6 174.2(13)
C16 N1 C7 C6 -63.7(18)
C5 C6 C7 N1 50(2)
O4 C11 C12 C13 179.4(18)
C10 C11 C12 C13 2(3)
C14 C13 C12 C11 2(3)
C40 O8 C31 C32 -1(3)
C40 O8 C31 C30 -168.6(15)
C33 C32 C31 O8 -174(2)
C33 C32 C31 C30 -7(3)
O7 C30 C31 O8 -7(3)
C29 C30 C31 O8 179.1(17)
O7 C30 C31 C32 -176.1(15)
C29 C30 C31 C32 10(3)
C4 C3 O2 C18 -176(3)
C2 C3 O2 C18 -3(3)
C3 O2 C18 O1 3(3)
C2 O1 C18 O2 -2(3)
C48 C49 C50 C51 -6(4)
C52 C51 C50 C49 8(4)
C37 C25 C24 C23 0(3)
C26 C25 C24 C23 179.7(16)
C28 N2 C27 C26 166.3(17)
C36 N2 C27 C26 -66(2)
C25 C26 C27 N2 57(2)
C38 O6 C23 C24 -174(2)
C38 O6 C23 C22 5(2)
C25 C24 C23 O6 -177.3(17)
C25 C24 C23 C22 4(3)
O5 C22 C23 O6 1(2)
C21 C22 C23 O6 172.8(16)
O5 C22 C23 C24 -179.9(16)
C21 C22 C23 C24 -8(3)
C43 C44 C45 C46 3(3)
C41 C46 C45 C44 -4(3)
C41 C42 C43 C44 -1(3)
C45 C44 C43 C42 -1(3)
